data_4132110
loop_
_publ_author_name
'Wu, Guangcheng'
'Wang, Cai-Yun'
'Jiao, Tianyu'
'Zhu, Huangtianzhi'
'Huang, Feihe'
'Li, Hao'

_publ_section_title
;
 Controllable Self-Assembly of Macrocycles in Water for Isolating Aromatic
 Hydrocarbon Isomers.
;
_journal_issue 18
_journal_name_full 'Journal of the American Chemical Society'
_journal_page_first 5955
_journal_page_last 5961
_journal_paper_doi 10.1021/jacs.8b01651
_journal_volume 140
_journal_year 2018
_chemical_formula_moiety 'H2 O7 P2, C37 H38 N6 O2, 8.5(H2 O)'
_chemical_formula_sum 'C37 H57 N6 O17.5 P2'
_chemical_formula_weight 927.82
_space_group_crystal_system triclinic
_space_group_IT_number 2
_space_group_name_Hall '-P 1'
_space_group_name_H-M_alt 'P -1'
_atom_sites_solution_hydrogens mixed
_atom_sites_solution_primary dual
_audit_creation_date 2018-01-10
_audit_creation_method
;
Olex2 1.2
(compiled 2017.08.10 svn.r3458 for OlexSys, GUI svn.r5381)
;
_cell_angle_alpha 101.1010(10)
_cell_angle_beta 110.0030(10)
_cell_angle_gamma 92.8250(10)
_cell_formula_units_Z 4
_cell_length_a 13.6131(3)
_cell_length_b 18.1837(4)
_cell_length_c 19.2192(4)
_cell_measurement_reflns_used 9879
_cell_measurement_temperature 170(2)
_cell_measurement_theta_max 54.90
_cell_measurement_theta_min 3.408
_cell_volume 4352.48(17)
_computing_cell_refinement 'SAINT v8.37A (Bruker, 2015)'
_computing_data_reduction 'SAINT v8.37A (Bruker, 2015)'
_computing_molecular_graphics 'Olex2 (Dolomanov et al., 2009)'
_computing_publication_material 'Olex2 (Dolomanov et al., 2009)'
_computing_structure_refinement 'ShelXL (Sheldrick, 2015)'
_computing_structure_solution 'ShelXT (Sheldrick, 2015)'
_diffrn_ambient_temperature 170.15
_diffrn_measured_fraction_theta_full 0.998
_diffrn_measured_fraction_theta_max 0.994
_diffrn_measurement_device_type 'Bruker D8 Venture'
_diffrn_measurement_method '\f and \w scans'
_diffrn_radiation_type GaK\a
_diffrn_radiation_wavelength 1.34139
_diffrn_reflns_av_R_equivalents 0.0612
_diffrn_reflns_av_unetI/netI 0.0630
_diffrn_reflns_Laue_measured_fraction_full 0.998
_diffrn_reflns_Laue_measured_fraction_max 0.994
_diffrn_reflns_limit_h_max 16
_diffrn_reflns_limit_h_min -16
_diffrn_reflns_limit_k_max 22
_diffrn_reflns_limit_k_min -22
_diffrn_reflns_limit_l_max 23
_diffrn_reflns_limit_l_min -22
_diffrn_reflns_number 53096
_diffrn_reflns_point_group_measured_fraction_full 0.998
_diffrn_reflns_point_group_measured_fraction_max 0.994
_diffrn_reflns_theta_full 53.594
_diffrn_reflns_theta_max 54.966
_diffrn_reflns_theta_min 3.029
_diffrn_standards_number 0
_exptl_absorpt_coefficient_mu 1.037
_exptl_absorpt_correction_T_max 0.7508
_exptl_absorpt_correction_T_min 0.6044
_exptl_absorpt_correction_type multi-scan
_exptl_absorpt_process_details
'SADABS-2016/2 (Bruker,2016/2) was used for absorption correction. wR2(int) was 0.1074 before and 0.0670 after correction. The Ratio of minimum to maximum transmission is 0.8050. The \l/2 correction factor is Not present.'
_exptl_crystal_colour colourless
_exptl_crystal_density_diffrn 1.416
_exptl_crystal_description block
_exptl_crystal_F_000 1964
_exptl_crystal_size_max 0.03
_exptl_crystal_size_mid 0.02
_exptl_crystal_size_min 0.01
_refine_diff_density_max 0.765
_refine_diff_density_min -0.717
_refine_diff_density_rms 0.082
_refine_ls_extinction_method none
_refine_ls_goodness_of_fit_ref 1.028
_refine_ls_hydrogen_treatment constr
_refine_ls_matrix_type full
_refine_ls_number_parameters 1127
_refine_ls_number_reflns 16503
_refine_ls_number_restraints 0
_refine_ls_restrained_S_all 1.028
_refine_ls_R_factor_all 0.0988
_refine_ls_R_factor_gt 0.0675
_refine_ls_shift/su_max 0.000
_refine_ls_shift/su_mean 0.000
_refine_ls_structure_factor_coef Fsqd
_refine_ls_weighting_details 'w=1/[\s^2^(Fo^2^)+(0.1091P)^2^+3.2811P] where P=(Fo^2^+2Fc^2^)/3'
_refine_ls_weighting_scheme calc
_refine_ls_wR_factor_gt 0.1759
_refine_ls_wR_factor_ref 0.2023
_reflns_Friedel_coverage 0.000
_reflns_number_gt 11409
_reflns_number_total 16503
_reflns_threshold_expression 'I > 2\s(I)'
_cod_data_source_file ja8b01651_si_002.cif
_cod_data_source_block mjl18014_0m_pl_pl
_cod_depositor_comments
;

2020-07-21
Z value and formula fixed to values more according to usual
chemical conventions.                 miguel
;
_cod_original_formula_sum 'C74 H114 N12 O35 P4'
_cod_original_formula_weight 1855.65
_cod_original_formula_moiety 'H4 O14 P4, 2(C37 H38 N6 O2), 17(H2 O)'
_cod_original_formula_units_Z 2
_cod_original_cell_volume 4352.47(17)
_cod_database_code 4132110
_shelx_shelxl_version_number 2017/1
_shelx_space_group_comment
;
The symmetry employed for this shelxl refinement is uniquely defined
by the following loop, which should always be used as a source of
symmetry information in preference to the above space-group names.
They are only intended as comments.
;
_shelx_estimated_absorpt_t_max 0.990
_shelx_estimated_absorpt_t_min 0.970
_olex2_refinement_description
;
1. Fixed Uiso
 At 1.2 times of:
  All C(H) groups, All C(H,H) groups, All N(H) groups
 At 1.5 times of:
  All O(H) groups, All O(H,H) groups
2.a Riding coordinates:
 O4(H4), O7(H7B), O14(H2A), N1(H1), N6(H6), N7(H7A), N12(H12A), O19(H19A,H19B),
  O20(H20A,H20B), O21(H21C,H21D), O22(H22C,H22D), O23(H23C,H23D), O24(H24C,
 H24D), O25(H25C,H25D), O26(H26C,H26D), O27(H27C,H27D), O28(H28A,H28B),
 O29(H29A,H29B), O30(H30A,H30B), O31(H31A,H31B), O32(H32A,H32B), O33(H33A,H33B),
  O34(H34A,H34B), O35(H35A,H35B)
2.b Secondary CH2 refined with riding coordinates:
 C9(H9A,H9B), C14(H14A,H14B), C21(H21A,H21B), C22(H22A,H22B), C23(H23A,H23B),
 C24(H24A,H24B), C25(H25A,H25B), C26(H26A,H26B), C27(H27A,H27B), C46(H46A,H46B),
  C51(H51A,H51B), C58(H58A,H58B), C59(H59A,H59B), C60(H60A,H60B), C61(H61A,
 H61B), C62(H62A,H62B), C63(H63A,H63B), C64(H64A,H64B)
2.c Aromatic/amide H refined with riding coordinates:
 C2(H2), C6(H6A), C7(H7), C8(H8), C11(H11), C12(H12), C15(H15), C19(H19),
 C28(H28), C29(H29), C30(H30), C31(H31), C32(H32), C33(H33), C34(H34), C35(H35),
  C36(H36), C37(H37), C39(H39), C43(H43), C44(H44), C45(H45), C48(H48),
 C49(H49), C52(H52), C56(H56), C65(H65), C66(H66), C67(H67), C68(H68), C69(H69),
  C70(H70), C71(H71), C72(H72), C73(H73), C74(H74)
2.d Idealised tetrahedral OH refined as rotating group:
 O11(H11A)
;
_olex2_submission_special_instructions 'No special instructions were received'

loop_
_space_group_symop_operation_xyz
'x, y, z'
'-x, -y, -z'

loop_
_atom_site_label
_atom_site_type_symbol
_atom_site_fract_x
_atom_site_fract_y
_atom_site_fract_z
_atom_site_U_iso_or_equiv
_atom_site_adp_type
_atom_site_occupancy
_atom_site_site_symmetry_order
_atom_site_calc_flag
_atom_site_refinement_flags_posn
P1 P 0.82496(7) 0.82141(5) 0.18661(5) 0.0317(2) Uani 1 1 d .
P2 P 0.79485(7) 0.68303(5) 0.23998(5) 0.0325(2) Uani 1 1 d .
P3 P 1.11818(7) 0.66335(5) 0.30953(5) 0.0300(2) Uani 1 1 d .
P4 P 1.14231(7) 0.78604(5) 0.23288(5) 0.0315(2) Uani 1 1 d .
O1 O 0.76057(19) 0.75459(13) 0.20370(13) 0.0364(6) Uani 1 1 d .
O2 O 0.84869(19) 0.63644(13) 0.19402(13) 0.0393(6) Uani 1 1 d .
O3 O 0.6938(2) 0.64431(13) 0.23720(15) 0.0419(6) Uani 1 1 d .
O4 O 0.8684(2) 0.71508(13) 0.32356(13) 0.0377(6) Uani 1 1 d .
H4 H 0.947928 0.714991 0.329998 0.056 Uiso 1 1 d R
O5 O 0.91352(18) 0.85862(13) 0.25909(13) 0.0361(6) Uani 1 1 d .
O6 O 0.74225(19) 0.87007(12) 0.15605(14) 0.0376(6) Uani 1 1 d .
O7 O 0.8660(2) 0.78503(13) 0.12457(13) 0.0383(6) Uani 1 1 d .
H7B H 0.935855 0.774029 0.140977 0.057 Uiso 1 1 d R
O8 O 1.17829(19) 0.72030(13) 0.27804(13) 0.0350(5) Uani 1 1 d .
O9 O 1.2414(2) 0.81840(13) 0.22721(14) 0.0403(6) Uani 1 1 d .
O10 O 1.0536(2) 0.75279(13) 0.15890(13) 0.0398(6) Uani 1 1 d .
O11 O 1.10684(19) 0.84560(13) 0.28551(13) 0.0359(5) Uani 1 1 d .
H11A H 1.040736 0.840691 0.270491 0.054 Uiso 1 1 calc GR
O12 O 1.06455(19) 0.70842(13) 0.35657(13) 0.0351(5) Uani 1 1 d .
O13 O 1.20194(19) 0.62002(13) 0.34882(13) 0.0382(6) Uani 1 1 d .
O14 O 1.03677(19) 0.60908(13) 0.23775(13) 0.0387(6) Uani 1 1 d .
H2A H 0.960967 0.626965 0.218000 0.058 Uiso 1 1 d R
O15 O 0.6908(2) 1.13765(14) 0.19504(14) 0.0482(7) Uani 1 1 d .
O16 O 1.2329(2) 1.09334(14) 0.29643(15) 0.0502(7) Uani 1 1 d .
N1 N 0.7543(2) 1.02868(15) 0.21724(15) 0.0335(6) Uani 1 1 d .
H1 H 0.766321 0.983623 0.197882 0.040 Uiso 1 1 d R
N2 N 0.7820(2) 1.05235(15) 0.29503(15) 0.0328(6) Uani 1 1 d .
N3 N 0.8221(2) 0.84376(15) 0.52339(16) 0.0318(6) Uani 1 1 d .
N4 N 1.3000(2) 0.76890(16) 0.59053(15) 0.0323(6) Uani 1 1 d .
N5 N 1.3122(2) 0.99287(16) 0.38229(16) 0.0341(6) Uani 1 1 d .
N6 N 1.2830(2) 0.97710(16) 0.30471(16) 0.0344(6) Uani 1 1 d .
H6 H 1.289958 0.932600 0.280342 0.041 Uiso 1 1 d R
C1 C 0.7090(3) 1.07376(19) 0.17105(19) 0.0342(8) Uani 1 1 d .
C2 C 0.8201(3) 1.00313(18) 0.33176(19) 0.0331(8) Uani 1 1 d .
H2 H 0.829418 0.955712 0.305419 0.040 Uiso 1 1 calc R
C3 C 0.8500(3) 1.01880(18) 0.41487(18) 0.0293(7) Uani 1 1 d .
C4 C 0.8395(3) 0.95791(18) 0.44938(18) 0.0289(7) Uani 1 1 d .
C5 C 0.8681(3) 0.97282(18) 0.52953(18) 0.0293(7) Uani 1 1 d .
C6 C 0.8576(3) 0.91357(18) 0.56394(19) 0.0332(8) Uani 1 1 d .
H6A H 0.876177 0.923462 0.617510 0.040 Uiso 1 1 calc R
C7 C 0.7931(3) 0.82769(19) 0.4458(2) 0.0380(8) Uani 1 1 d .
H7 H 0.767398 0.777271 0.417735 0.046 Uiso 1 1 calc R
C8 C 0.8006(3) 0.88222(18) 0.40867(19) 0.0349(8) Uani 1 1 d .
H8 H 0.779717 0.869972 0.354897 0.042 Uiso 1 1 calc R
C9 C 0.8251(3) 0.77989(19) 0.5623(2) 0.0370(8) Uani 1 1 d .
H9A H 0.770215 0.737823 0.529132 0.044 Uiso 1 1 calc R
H9B H 0.811828 0.796665 0.610034 0.044 Uiso 1 1 calc R
C10 C 0.9327(3) 0.75418(18) 0.5791(2) 0.0332(8) Uani 1 1 d .
C11 C 0.9614(3) 0.71594(18) 0.52013(19) 0.0355(8) Uani 1 1 d .
H11 H 0.910264 0.700069 0.470289 0.043 Uiso 1 1 calc R
C12 C 1.0638(3) 0.70124(18) 0.53424(19) 0.0335(8) Uani 1 1 d .
H12 H 1.082929 0.676324 0.493450 0.040 Uiso 1 1 calc R
C13 C 1.1397(3) 0.72201(18) 0.60679(19) 0.0319(7) Uani 1 1 d .
C14 C 1.2538(3) 0.71170(19) 0.6202(2) 0.0363(8) Uani 1 1 d .
H14A H 1.293428 0.717899 0.675258 0.044 Uiso 1 1 calc R
H14B H 1.258602 0.660252 0.594029 0.044 Uiso 1 1 calc R
C15 C 1.3464(3) 0.83559(19) 0.63527(18) 0.0318(7) Uani 1 1 d .
H15 H 1.359396 0.843818 0.688158 0.038 Uiso 1 1 calc R
C16 C 1.3765(3) 0.89396(19) 0.60608(18) 0.0320(7) Uani 1 1 d .
C17 C 1.3517(3) 0.88257(18) 0.52618(18) 0.0294(7) Uani 1 1 d .
C18 C 1.3674(3) 0.94538(19) 0.49551(19) 0.0310(7) Uani 1 1 d .
C19 C 1.3356(3) 0.93699(19) 0.41295(19) 0.0322(7) Uani 1 1 d .
H19 H 1.332444 0.888834 0.381878 0.039 Uiso 1 1 calc R
C20 C 1.2439(3) 1.0302(2) 0.2659(2) 0.0372(8) Uani 1 1 d .
C21 C 1.2156(3) 1.0053(2) 0.1807(2) 0.0415(9) Uani 1 1 d .
H21A H 1.218809 0.950343 0.167397 0.050 Uiso 1 1 calc R
H21B H 1.268324 1.031379 0.165840 0.050 Uiso 1 1 calc R
C22 C 1.1067(3) 1.0220(2) 0.1359(2) 0.0425(9) Uani 1 1 d .
H22A H 1.097053 1.011539 0.081360 0.051 Uiso 1 1 calc R
H22B H 1.101911 1.076371 0.152114 0.051 Uiso 1 1 calc R
C23 C 1.0179(3) 0.9758(2) 0.1460(2) 0.0398(8) Uani 1 1 d .
H23A H 1.023262 0.990145 0.199644 0.048 Uiso 1 1 calc R
H23B H 1.026789 0.921658 0.134753 0.048 Uiso 1 1 calc R
C24 C 0.9082(3) 0.98700(19) 0.0949(2) 0.0394(8) Uani 1 1 d .
H24A H 0.855038 0.954528 0.103654 0.047 Uiso 1 1 calc R
H24B H 0.901700 0.969909 0.041245 0.047 Uiso 1 1 calc R
C25 C 0.8833(3) 1.0685(2) 0.1077(2) 0.0417(9) Uani 1 1 d .
H25A H 0.898481 1.087562 0.162589 0.050 Uiso 1 1 calc R
H25B H 0.931171 1.099766 0.092950 0.050 Uiso 1 1 calc R
C26 C 0.7707(3) 1.0790(2) 0.0643(2) 0.0422(9) Uani 1 1 d .
H26A H 0.754541 1.057803 0.009553 0.051 Uiso 1 1 calc R
H26B H 0.765334 1.133845 0.070682 0.051 Uiso 1 1 calc R
C27 C 0.6877(3) 1.04271(19) 0.08814(19) 0.0358(8) Uani 1 1 d .
H27A H 0.616984 1.052886 0.057445 0.043 Uiso 1 1 calc R
H27B H 0.688657 0.987323 0.078730 0.043 Uiso 1 1 calc R
C28 C 1.4094(3) 1.0147(2) 0.5442(2) 0.0358(8) Uani 1 1 d .
H28 H 1.419140 1.056990 0.523850 0.043 Uiso 1 1 calc R
C29 C 1.4383(3) 1.0244(2) 0.6235(2) 0.0382(8) Uani 1 1 d .
H29 H 1.469171 1.072520 0.655686 0.046 Uiso 1 1 calc R
C30 C 1.4224(3) 0.9658(2) 0.65443(19) 0.0349(8) Uani 1 1 d .
H30 H 1.441831 0.972787 0.707897 0.042 Uiso 1 1 calc R
C31 C 1.3079(3) 0.80900(19) 0.4818(2) 0.0347(8) Uani 1 1 d .
H31 H 1.295262 0.798118 0.428879 0.042 Uiso 1 1 calc R
C32 C 1.2841(3) 0.7544(2) 0.51379(19) 0.0354(8) Uani 1 1 d .
H32 H 1.255973 0.705129 0.483299 0.042 Uiso 1 1 calc R
C33 C 1.1102(3) 0.75705(19) 0.66639(19) 0.0355(8) Uani 1 1 d .
H33 H 1.160417 0.770215 0.716697 0.043 Uiso 1 1 calc R
C34 C 1.0076(3) 0.77267(19) 0.6523(2) 0.0369(8) Uani 1 1 d .
H34 H 0.988031 0.796398 0.693346 0.044 Uiso 1 1 calc R
C35 C 0.9068(3) 1.04752(18) 0.57385(19) 0.0331(8) Uani 1 1 d .
H35 H 0.926322 1.057434 0.627500 0.040 Uiso 1 1 calc R
C36 C 0.9157(3) 1.10437(19) 0.5393(2) 0.0351(8) Uani 1 1 d .
H36 H 0.941052 1.154267 0.568986 0.042 Uiso 1 1 calc R
C37 C 0.8877(3) 1.09028(18) 0.4597(2) 0.0326(7) Uani 1 1 d .
H37 H 0.895056 1.130929 0.436652 0.039 Uiso 1 1 calc R
O17 O 0.6471(2) 0.37301(13) 0.12078(14) 0.0461(7) Uani 1 1 d .
O18 O 1.2511(2) 0.34227(14) 0.31857(14) 0.0460(7) Uani 1 1 d .
N7 N 0.6652(2) 0.49893(15) 0.13004(15) 0.0327(6) Uani 1 1 d .
H7A H 0.679395 0.544412 0.159740 0.039 Uiso 1 1 d R
N8 N 0.6394(2) 0.49137(15) 0.05326(15) 0.0305(6) Uani 1 1 d .
N9 N 0.7204(2) 0.73869(15) -0.11514(15) 0.0308(6) Uani 1 1 d .
N10 N 1.2050(2) 0.65454(18) 0.00515(19) 0.0420(8) Uani 1 1 d .
N11 N 1.1935(2) 0.43906(15) 0.22542(15) 0.0326(6) Uani 1 1 d .
N12 N 1.2140(2) 0.45875(15) 0.30233(15) 0.0325(6) Uani 1 1 d .
H12A H 1.211457 0.505621 0.323679 0.039 Uiso 1 1 d R
C38 C 0.6692(3) 0.43845(18) 0.16063(19) 0.0330(8) Uani 1 1 d .
C39 C 0.6350(3) 0.55336(18) 0.03078(19) 0.0319(7) Uani 1 1 d .
H39 H 0.645953 0.599996 0.066315 0.038 Uiso 1 1 calc R
C40 C 0.6131(3) 0.55277(18) -0.04882(19) 0.0304(7) Uani 1 1 d .
C41 C 0.6412(3) 0.61957(18) -0.07062(18) 0.0291(7) Uani 1 1 d .
C42 C 0.6277(3) 0.61558(18) -0.14800(18) 0.0301(7) Uani 1 1 d .
C43 C 0.6715(3) 0.67636(18) -0.16707(18) 0.0311(7) Uani 1 1 d .
H43 H 0.666269 0.672968 -0.218202 0.037 Uiso 1 1 calc R
C44 C 0.7247(3) 0.74609(19) -0.04143(19) 0.0334(8) Uani 1 1 d .
H44 H 0.754420 0.792738 -0.005984 0.040 Uiso 1 1 calc R
C45 C 0.6879(3) 0.68920(18) -0.01861(19) 0.0321(7) Uani 1 1 d .
H45 H 0.693190 0.695522 0.032827 0.039 Uiso 1 1 calc R
C46 C 0.7831(3) 0.79738(19) -0.1321(2) 0.0344(8) Uani 1 1 d .
H46A H 0.777619 0.848074 -0.104671 0.041 Uiso 1 1 calc R
H46B H 0.755599 0.795853 -0.187225 0.041 Uiso 1 1 calc R
C47 C 0.8969(3) 0.78270(18) -0.10743(19) 0.0307(7) Uani 1 1 d .
C48 C 0.9610(3) 0.80117(19) -0.03105(19) 0.0347(8) Uani 1 1 d .
H48 H 0.934848 0.827300 0.005376 0.042 Uiso 1 1 calc R
C49 C 1.0620(3) 0.7821(2) -0.0075(2) 0.0391(8) Uani 1 1 d .
H49 H 1.104953 0.795399 0.044808 0.047 Uiso 1 1 calc R
C50 C 1.1016(3) 0.7431(2) -0.0605(2) 0.0390(8) Uani 1 1 d .
C51 C 1.2089(3) 0.7175(2) -0.0338(3) 0.0511(11) Uani 1 1 d .
H51A H 1.230760 0.700071 -0.077775 0.061 Uiso 1 1 calc R
H51B H 1.261028 0.760090 0.001655 0.061 Uiso 1 1 calc R
C52 C 1.1627(3) 0.5857(2) -0.0364(2) 0.0431(9) Uani 1 1 d .
H52 H 1.143777 0.576534 -0.089967 0.052 Uiso 1 1 calc R
C53 C 1.1453(3) 0.5264(2) -0.00396(19) 0.0348(8) Uani 1 1 d .
C54 C 1.1748(3) 0.54080(18) 0.07667(18) 0.0301(7) Uani 1 1 d .
C55 C 1.1558(3) 0.48043(18) 0.11022(18) 0.0303(7) Uani 1 1 d .
C56 C 1.1831(3) 0.49389(19) 0.19254(18) 0.0317(7) Uani 1 1 d .
H56 H 1.193056 0.544074 0.221580 0.038 Uiso 1 1 calc R
C57 C 1.2374(3) 0.40681(19) 0.34482(19) 0.0340(8) Uani 1 1 d .
C58 C 1.2470(3) 0.4321(2) 0.4264(2) 0.0401(8) Uani 1 1 d .
H58A H 1.319838 0.456591 0.456322 0.048 Uiso 1 1 calc R
H58B H 1.236096 0.386829 0.445608 0.048 Uiso 1 1 calc R
C59 C 1.1710(3) 0.4866(2) 0.44088(19) 0.0403(9) Uani 1 1 d .
H59A H 1.188527 0.534819 0.428591 0.048 Uiso 1 1 calc R
H59B H 1.181944 0.497169 0.495675 0.048 Uiso 1 1 calc R
C60 C 1.0543(3) 0.4581(2) 0.3953(2) 0.0407(9) Uani 1 1 d .
H60A H 1.044273 0.441073 0.340954 0.049 Uiso 1 1 calc R
H60B H 1.033430 0.414010 0.412757 0.049 Uiso 1 1 calc R
C61 C 0.9837(3) 0.5184(2) 0.4039(2) 0.0406(9) Uani 1 1 d .
H61A H 0.999910 0.538951 0.458743 0.049 Uiso 1 1 calc R
H61B H 1.000888 0.560200 0.382108 0.049 Uiso 1 1 calc R
C62 C 0.8673(3) 0.4920(2) 0.36666(19) 0.0402(9) Uani 1 1 d .
H62A H 0.828468 0.533305 0.381063 0.048 Uiso 1 1 calc R
H62B H 0.850618 0.448869 0.387003 0.048 Uiso 1 1 calc R
C63 C 0.8272(3) 0.4676(2) 0.27983(19) 0.0386(8) Uani 1 1 d .
H63A H 0.854202 0.506880 0.259380 0.046 Uiso 1 1 calc R
H63B H 0.855009 0.420188 0.264956 0.046 Uiso 1 1 calc R
C64 C 0.7079(3) 0.45542(19) 0.24530(19) 0.0359(8) Uani 1 1 d .
H64A H 0.681178 0.412975 0.262047 0.043 Uiso 1 1 calc R
H64B H 0.679854 0.501313 0.263866 0.043 Uiso 1 1 calc R
C65 C 1.1100(3) 0.41118(19) 0.06381(19) 0.0348(8) Uani 1 1 d .
H65 H 1.096717 0.371250 0.086052 0.042 Uiso 1 1 calc R
C66 C 1.0820(3) 0.3970(2) -0.0158(2) 0.0412(9) Uani 1 1 d .
H66 H 1.051006 0.348147 -0.046062 0.049 Uiso 1 1 calc R
C67 C 1.0993(3) 0.4533(2) -0.0490(2) 0.0424(9) Uani 1 1 d .
H67 H 1.080656 0.443774 -0.102617 0.051 Uiso 1 1 calc R
C68 C 1.2211(3) 0.61509(19) 0.1183(2) 0.0373(8) Uani 1 1 d .
H68 H 1.242365 0.626953 0.172067 0.045 Uiso 1 1 calc R
C69 C 1.2350(3) 0.6690(2) 0.0818(2) 0.0414(9) Uani 1 1 d .
H69 H 1.266648 0.718262 0.110600 0.050 Uiso 1 1 calc R
C70 C 1.0387(3) 0.7274(2) -0.1367(2) 0.0398(9) Uani 1 1 d .
H70 H 1.065861 0.703292 -0.173358 0.048 Uiso 1 1 calc R
C71 C 0.9377(3) 0.74612(19) -0.1603(2) 0.0357(8) Uani 1 1 d .
H71 H 0.895562 0.734082 -0.212846 0.043 Uiso 1 1 calc R
C72 C 0.5794(3) 0.54821(19) -0.20385(18) 0.0335(8) Uani 1 1 d .
H72 H 0.566447 0.546495 -0.255976 0.040 Uiso 1 1 calc R
C73 C 0.5519(3) 0.4863(2) -0.18165(19) 0.0360(8) Uani 1 1 d .
H73 H 0.519275 0.441225 -0.218854 0.043 Uiso 1 1 calc R
C74 C 0.5705(3) 0.48751(19) -0.10512(19) 0.0331(7) Uani 1 1 d .
H74 H 0.553530 0.442400 -0.091387 0.040 Uiso 1 1 calc R
O19 O 0.5586(2) 0.84740(14) 0.02478(15) 0.0479(7) Uani 1 1 d .
H19A H 0.618549 0.848371 0.061037 0.072 Uiso 1 1 d R
H19B H 0.526689 0.881081 0.044527 0.072 Uiso 1 1 d R
O20 O 1.5443(2) 0.51566(14) 0.38853(14) 0.0487(7) Uani 1 1 d .
H20A H 1.567595 0.498520 0.429704 0.073 Uiso 1 1 d R
H20B H 1.506585 0.550520 0.398784 0.073 Uiso 1 1 d R
O21 O 1.4228(2) 0.26365(15) 0.35933(15) 0.0503(7) Uani 1 1 d .
H21C H 1.476820 0.298211 0.374796 0.075 Uiso 1 1 d R
H21D H 1.368500 0.288501 0.349456 0.075 Uiso 1 1 d R
O22 O 1.5961(2) 0.83962(14) 0.55312(15) 0.0479(7) Uani 1 1 d .
H22C H 1.562865 0.818258 0.505426 0.072 Uiso 1 1 d R
H22D H 1.584275 0.806618 0.577536 0.072 Uiso 1 1 d R
O23 O 1.4096(2) 0.61910(15) 0.41849(16) 0.0486(7) Uani 1 1 d .
H23C H 1.343374 0.621213 0.393783 0.073 Uiso 1 1 d R
H23D H 1.410644 0.606653 0.460213 0.073 Uiso 1 1 d R
O24 O 1.5392(2) 0.73826(15) 0.41531(16) 0.0547(7) Uani 1 1 d .
H24C H 1.500345 0.753777 0.375893 0.082 Uiso 1 1 d R
H24D H 1.562505 0.779017 0.451273 0.082 Uiso 1 1 d R
O25 O 1.4191(2) 0.61868(15) 0.56458(16) 0.0511(7) Uani 1 1 d .
H25C H 1.480989 0.644340 0.578733 0.077 Uiso 1 1 d R
H25D H 1.432069 0.575380 0.576323 0.077 Uiso 1 1 d R
O26 O 0.6736(2) 0.63813(15) 0.37920(16) 0.0542(7) Uani 1 1 d .
H26C H 0.638171 0.673051 0.392786 0.081 Uiso 1 1 d R
H26D H 0.660391 0.636491 0.331276 0.081 Uiso 1 1 d R
O27 O 0.5455(2) 0.81269(17) -0.22923(16) 0.0562(7) Uani 1 1 d .
H27C H 0.510200 0.772705 -0.226808 0.084 Uiso 1 1 d R
H27D H 0.568080 0.797145 -0.266148 0.084 Uiso 1 1 d R
O28 O 0.5282(2) 0.29612(17) -0.02999(16) 0.0604(8) Uani 1 1 d .
H28A H 0.531172 0.302881 -0.072826 0.091 Uiso 1 1 d R
H28B H 0.580152 0.327221 0.004584 0.091 Uiso 1 1 d R
O29 O 0.6074(2) 0.91122(17) -0.08729(16) 0.0594(8) Uani 1 1 d .
H29A H 0.589379 0.886320 -0.058214 0.089 Uiso 1 1 d R
H29B H 0.675569 0.912790 -0.072324 0.089 Uiso 1 1 d R
O30 O 0.5086(2) 0.70375(19) 0.17916(17) 0.0633(8) Uani 1 1 d .
H30A H 0.492229 0.729191 0.215994 0.095 Uiso 1 1 d R
H30B H 0.567079 0.686791 0.201814 0.095 Uiso 1 1 d R
O31 O 0.4057(3) 0.73677(16) -0.18841(18) 0.0671(9) Uani 1 1 d .
H31A H 0.385948 0.778966 -0.171021 0.101 Uiso 1 1 d R
H31B H 0.383318 0.703976 -0.168001 0.101 Uiso 1 1 d R
O32 O 0.5392(3) 1.0523(2) -0.1037(2) 0.0788(10) Uani 1 1 d .
H32A H 0.597943 1.079794 -0.095319 0.118 Uiso 1 1 d R
H32B H 0.557703 1.008344 -0.096839 0.118 Uiso 1 1 d R
O33 O 1.4385(3) 0.7811(3) 0.2860(2) 0.1014(14) Uani 1 1 d .
H33A H 1.378993 0.800044 0.275474 0.152 Uiso 1 1 d R
H33B H 1.480973 0.804384 0.331094 0.152 Uiso 1 1 d R
O34 O 1.3292(8) 0.8438(4) 0.1225(5) 0.252(5) Uani 1 1 d .
H34A H 1.304561 0.869527 0.154528 0.378 Uiso 1 1 d R
H34B H 1.322731 0.797607 0.127938 0.378 Uiso 1 1 d R
O35 O 0.5869(3) 0.8758(2) 0.22251(17) 0.0730(9) Uani 1 1 d .
H35A H 0.639557 0.870456 0.206940 0.109 Uiso 1 1 d R
H35B H 0.545307 0.900016 0.191880 0.109 Uiso 1 1 d R

loop_
_atom_site_aniso_label
_atom_site_aniso_U_11
_atom_site_aniso_U_22
_atom_site_aniso_U_33
_atom_site_aniso_U_23
_atom_site_aniso_U_13
_atom_site_aniso_U_12
P1 0.0360(5) 0.0240(4) 0.0310(5) 0.0032(3) 0.0084(4) 0.0028(3)
P2 0.0365(5) 0.0264(4) 0.0326(5) 0.0052(3) 0.0107(4) 0.0037(4)
P3 0.0353(5) 0.0261(4) 0.0262(4) 0.0039(3) 0.0093(4) 0.0036(3)
P4 0.0397(5) 0.0287(4) 0.0290(4) 0.0071(3) 0.0153(4) 0.0079(4)
O1 0.0382(14) 0.0294(12) 0.0404(14) 0.0096(10) 0.0117(11) 0.0035(10)
O2 0.0426(15) 0.0335(13) 0.0339(13) -0.0042(10) 0.0097(11) 0.0087(11)
O3 0.0408(15) 0.0352(13) 0.0496(15) 0.0097(11) 0.0160(12) 0.0030(11)
O4 0.0407(14) 0.0401(14) 0.0289(12) 0.0015(10) 0.0115(11) 0.0069(11)
O5 0.0357(14) 0.0371(13) 0.0271(12) -0.0054(10) 0.0080(10) 0.0008(10)
O6 0.0393(14) 0.0273(12) 0.0417(14) 0.0093(10) 0.0080(11) 0.0045(10)
O7 0.0434(15) 0.0390(13) 0.0273(12) -0.0022(10) 0.0115(11) 0.0044(11)
O8 0.0399(14) 0.0359(13) 0.0335(13) 0.0099(10) 0.0167(11) 0.0086(10)
O9 0.0485(16) 0.0364(13) 0.0464(15) 0.0144(11) 0.0263(13) 0.0131(11)
O10 0.0520(16) 0.0376(13) 0.0261(12) 0.0008(10) 0.0118(11) 0.0122(11)
O11 0.0403(14) 0.0312(12) 0.0316(13) -0.0013(10) 0.0113(11) 0.0058(10)
O12 0.0409(14) 0.0333(13) 0.0282(12) -0.0011(10) 0.0136(11) 0.0021(10)
O13 0.0405(15) 0.0343(13) 0.0357(13) 0.0121(11) 0.0062(11) 0.0061(11)
O14 0.0411(15) 0.0331(13) 0.0315(13) -0.0073(10) 0.0078(11) 0.0041(10)
O15 0.0636(19) 0.0336(14) 0.0380(14) 0.0053(11) 0.0066(13) 0.0146(12)
O16 0.0652(19) 0.0353(15) 0.0449(16) 0.0102(12) 0.0121(14) 0.0102(13)
N1 0.0486(18) 0.0258(14) 0.0259(14) 0.0037(11) 0.0142(13) 0.0058(12)
N2 0.0420(17) 0.0271(14) 0.0281(14) 0.0037(12) 0.0123(13) 0.0043(12)
N3 0.0324(16) 0.0304(15) 0.0329(15) 0.0075(12) 0.0117(13) 0.0059(12)
N4 0.0348(16) 0.0344(15) 0.0312(15) 0.0106(12) 0.0139(13) 0.0093(12)
N5 0.0332(16) 0.0382(16) 0.0309(15) 0.0102(13) 0.0105(13) 0.0020(12)
N6 0.0389(17) 0.0335(15) 0.0325(15) 0.0099(12) 0.0137(13) 0.0056(12)
C1 0.037(2) 0.0285(18) 0.0322(18) 0.0043(14) 0.0072(15) 0.0026(14)
C2 0.041(2) 0.0249(17) 0.0344(18) 0.0043(14) 0.0161(16) 0.0058(14)
C3 0.0303(18) 0.0302(17) 0.0269(16) 0.0032(13) 0.0108(14) 0.0072(13)
C4 0.0266(17) 0.0273(16) 0.0294(17) 0.0004(13) 0.0085(14) 0.0062(13)
C5 0.0256(17) 0.0315(17) 0.0281(17) 0.0015(13) 0.0083(14) 0.0079(13)
C6 0.036(2) 0.0339(18) 0.0283(17) 0.0030(14) 0.0113(15) 0.0093(15)
C7 0.045(2) 0.0289(18) 0.0326(19) 0.0012(14) 0.0087(16) 0.0009(15)
C8 0.045(2) 0.0274(17) 0.0273(17) 0.0008(14) 0.0094(16) 0.0017(15)
C9 0.040(2) 0.0347(19) 0.039(2) 0.0135(15) 0.0147(17) 0.0027(15)
C10 0.039(2) 0.0257(17) 0.0362(19) 0.0077(14) 0.0154(16) 0.0021(14)
C11 0.045(2) 0.0282(17) 0.0284(17) 0.0042(14) 0.0083(16) 0.0027(15)
C12 0.047(2) 0.0263(17) 0.0307(18) 0.0049(14) 0.0195(16) 0.0046(15)
C13 0.042(2) 0.0249(16) 0.0329(18) 0.0101(14) 0.0157(16) 0.0054(14)
C14 0.046(2) 0.0324(18) 0.0365(19) 0.0147(15) 0.0175(17) 0.0104(15)
C15 0.0350(19) 0.0367(18) 0.0249(16) 0.0085(14) 0.0103(15) 0.0133(15)
C16 0.0308(18) 0.0369(18) 0.0287(17) 0.0072(14) 0.0106(15) 0.0099(14)
C17 0.0282(18) 0.0325(17) 0.0276(17) 0.0055(14) 0.0101(14) 0.0084(13)
C18 0.0284(18) 0.0359(18) 0.0322(18) 0.0100(14) 0.0136(15) 0.0061(14)
C19 0.0309(19) 0.0347(18) 0.0335(18) 0.0071(15) 0.0150(15) 0.0038(14)
C20 0.034(2) 0.039(2) 0.038(2) 0.0123(16) 0.0106(16) 0.0010(15)
C21 0.050(2) 0.045(2) 0.038(2) 0.0173(17) 0.0213(18) 0.0101(17)
C22 0.050(2) 0.045(2) 0.038(2) 0.0172(17) 0.0182(18) 0.0083(17)
C23 0.051(2) 0.0332(19) 0.0352(19) 0.0103(15) 0.0142(17) 0.0040(16)
C24 0.045(2) 0.0340(19) 0.0359(19) 0.0055(15) 0.0119(17) -0.0023(16)
C25 0.046(2) 0.0350(19) 0.047(2) 0.0120(17) 0.0191(18) -0.0017(16)
C26 0.044(2) 0.040(2) 0.044(2) 0.0175(17) 0.0129(18) 0.0026(16)
C27 0.040(2) 0.0331(18) 0.0315(18) 0.0074(14) 0.0095(16) -0.0006(15)
C28 0.0316(19) 0.0366(19) 0.040(2) 0.0093(16) 0.0138(16) 0.0047(15)
C29 0.034(2) 0.040(2) 0.0374(19) 0.0027(16) 0.0125(16) 0.0018(15)
C30 0.0319(19) 0.043(2) 0.0277(17) 0.0043(15) 0.0094(15) 0.0048(15)
C31 0.039(2) 0.0352(18) 0.0306(18) 0.0067(14) 0.0144(16) 0.0041(15)
C32 0.042(2) 0.0343(19) 0.0286(18) 0.0045(14) 0.0127(16) 0.0064(15)
C33 0.040(2) 0.0366(19) 0.0277(17) 0.0049(14) 0.0114(16) 0.0034(15)
C34 0.047(2) 0.0371(19) 0.0313(18) 0.0076(15) 0.0192(17) 0.0066(16)
C35 0.0341(19) 0.0322(18) 0.0277(17) -0.0042(14) 0.0096(15) 0.0090(14)
C36 0.0330(19) 0.0290(17) 0.0352(19) -0.0034(14) 0.0079(15) 0.0029(14)
C37 0.0299(18) 0.0282(17) 0.0385(19) 0.0051(14) 0.0117(15) 0.0059(14)
O17 0.078(2) 0.0237(12) 0.0322(13) 0.0027(10) 0.0168(13) 0.0021(12)
O18 0.0631(18) 0.0325(14) 0.0356(14) 0.0067(11) 0.0091(13) 0.0113(12)
N7 0.0442(18) 0.0252(14) 0.0252(14) 0.0014(11) 0.0106(13) 0.0017(12)
N8 0.0350(16) 0.0308(15) 0.0243(14) 0.0035(11) 0.0106(12) 0.0020(12)
N9 0.0330(16) 0.0309(15) 0.0290(14) 0.0071(12) 0.0117(12) 0.0029(12)
N10 0.0400(18) 0.0489(19) 0.051(2) 0.0257(16) 0.0248(16) 0.0191(15)
N11 0.0403(17) 0.0332(15) 0.0250(14) 0.0063(12) 0.0123(13) 0.0080(12)
N12 0.0464(18) 0.0290(14) 0.0221(14) 0.0035(11) 0.0133(13) 0.0056(12)
C38 0.039(2) 0.0297(18) 0.0347(18) 0.0082(15) 0.0184(16) 0.0055(14)
C39 0.037(2) 0.0269(17) 0.0295(17) 0.0025(14) 0.0114(15) 0.0010(14)
C40 0.0292(18) 0.0288(17) 0.0314(17) 0.0033(14) 0.0107(14) 0.0022(13)
C41 0.0284(18) 0.0300(17) 0.0282(17) 0.0053(13) 0.0096(14) 0.0070(13)
C42 0.0297(18) 0.0343(18) 0.0246(16) 0.0059(14) 0.0075(14) 0.0061(14)
C43 0.0301(18) 0.0368(18) 0.0254(16) 0.0070(14) 0.0080(14) 0.0086(14)
C44 0.039(2) 0.0330(18) 0.0268(17) 0.0032(14) 0.0121(15) 0.0039(15)
C45 0.038(2) 0.0323(18) 0.0268(17) 0.0033(14) 0.0142(15) 0.0030(14)
C46 0.038(2) 0.0324(18) 0.0352(18) 0.0118(15) 0.0141(16) 0.0004(15)
C47 0.038(2) 0.0253(16) 0.0339(18) 0.0119(14) 0.0162(15) 0.0063(14)
C48 0.040(2) 0.0364(19) 0.0330(18) 0.0118(15) 0.0167(16) 0.0073(15)
C49 0.040(2) 0.047(2) 0.0343(19) 0.0170(16) 0.0146(17) 0.0085(17)
C50 0.045(2) 0.039(2) 0.049(2) 0.0241(17) 0.0273(19) 0.0134(16)
C51 0.045(2) 0.064(3) 0.067(3) 0.042(2) 0.031(2) 0.023(2)
C52 0.052(2) 0.059(3) 0.0326(19) 0.0207(18) 0.0245(18) 0.027(2)
C53 0.037(2) 0.044(2) 0.0280(17) 0.0096(15) 0.0154(15) 0.0193(16)
C54 0.0325(18) 0.0343(18) 0.0259(16) 0.0068(14) 0.0119(14) 0.0152(14)
C55 0.0340(19) 0.0307(17) 0.0276(17) 0.0053(14) 0.0123(15) 0.0112(14)
C56 0.041(2) 0.0293(17) 0.0251(16) 0.0019(14) 0.0142(15) 0.0077(14)
C57 0.035(2) 0.0303(18) 0.0298(18) 0.0052(14) 0.0045(15) 0.0034(14)
C58 0.047(2) 0.043(2) 0.0297(18) 0.0108(16) 0.0110(17) 0.0081(17)
C59 0.057(2) 0.039(2) 0.0241(17) 0.0069(15) 0.0141(17) 0.0005(17)
C60 0.052(2) 0.0357(19) 0.0364(19) 0.0059(15) 0.0203(18) 0.0008(16)
C61 0.058(3) 0.0347(19) 0.0278(18) 0.0035(15) 0.0157(17) 0.0002(17)
C62 0.057(2) 0.039(2) 0.0284(18) 0.0076(15) 0.0190(17) 0.0078(17)
C63 0.048(2) 0.0379(19) 0.0293(18) 0.0041(15) 0.0149(17) 0.0061(16)
C64 0.051(2) 0.0286(17) 0.0294(18) 0.0053(14) 0.0166(16) 0.0034(15)
C65 0.038(2) 0.0329(18) 0.0339(18) 0.0036(15) 0.0143(16) 0.0104(15)
C66 0.045(2) 0.038(2) 0.0305(19) -0.0041(15) 0.0066(16) 0.0102(16)
C67 0.056(2) 0.048(2) 0.0235(17) 0.0045(16) 0.0151(17) 0.0226(18)
C68 0.044(2) 0.0352(19) 0.0331(19) 0.0082(15) 0.0138(17) 0.0108(16)
C69 0.042(2) 0.040(2) 0.042(2) 0.0133(17) 0.0120(18) 0.0088(16)
C70 0.052(2) 0.0331(19) 0.045(2) 0.0107(16) 0.0278(19) 0.0088(16)
C71 0.043(2) 0.0303(18) 0.0353(19) 0.0086(15) 0.0152(16) 0.0037(15)
C72 0.0331(19) 0.0406(19) 0.0217(16) 0.0018(14) 0.0065(14) 0.0031(15)
C73 0.037(2) 0.0351(19) 0.0305(18) -0.0020(14) 0.0105(15) -0.0004(15)
C74 0.036(2) 0.0303(17) 0.0331(18) 0.0046(14) 0.0142(15) 0.0028(14)
O19 0.0476(16) 0.0460(15) 0.0421(15) -0.0011(12) 0.0119(13) 0.0080(12)
O20 0.0638(19) 0.0410(15) 0.0373(14) 0.0073(12) 0.0131(13) 0.0131(13)
O21 0.0561(18) 0.0444(15) 0.0502(16) 0.0065(13) 0.0206(14) 0.0100(13)
O22 0.0564(18) 0.0394(14) 0.0406(15) 0.0031(12) 0.0119(13) 0.0021(12)
O23 0.0450(16) 0.0477(16) 0.0503(16) 0.0094(13) 0.0140(13) 0.0079(12)
O24 0.065(2) 0.0457(16) 0.0495(17) -0.0022(13) 0.0239(15) -0.0009(13)
O25 0.0517(17) 0.0401(15) 0.0628(18) 0.0118(13) 0.0214(14) 0.0096(12)
O26 0.0614(19) 0.0500(17) 0.0549(18) 0.0109(14) 0.0259(15) 0.0085(14)
O27 0.0540(18) 0.0657(19) 0.0452(16) 0.0034(14) 0.0175(14) 0.0116(14)
O28 0.062(2) 0.0658(19) 0.0388(15) -0.0052(14) 0.0114(14) -0.0080(15)
O29 0.0570(19) 0.068(2) 0.0526(18) 0.0058(15) 0.0238(15) 0.0016(15)
O30 0.0502(18) 0.087(2) 0.0598(19) 0.0198(17) 0.0251(16) 0.0216(16)
O31 0.111(3) 0.0396(16) 0.080(2) 0.0273(15) 0.061(2) 0.0273(16)
O32 0.081(3) 0.093(3) 0.074(2) 0.018(2) 0.039(2) 0.033(2)
O33 0.070(3) 0.137(4) 0.065(2) -0.010(2) -0.0027(19) 0.042(2)
O34 0.466(14) 0.125(5) 0.357(11) 0.107(6) 0.348(12) 0.112(7)
O35 0.063(2) 0.104(3) 0.0473(18) 0.0050(17) 0.0208(16) 0.0118(19)

loop_
_atom_type_symbol
_atom_type_description
_atom_type_scat_dispersion_real
_atom_type_scat_dispersion_imag
_atom_type_scat_source
C C 0.0150 0.0070 'International Tables Vol C Tables 4.2.6.8 and 6.1.1.4'
H H 0.0000 0.0000 'International Tables Vol C Tables 4.2.6.8 and 6.1.1.4'
N N 0.0250 0.0140 'International Tables Vol C Tables 4.2.6.8 and 6.1.1.4'
O O 0.0410 0.0250 'International Tables Vol C Tables 4.2.6.8 and 6.1.1.4'
P P 0.2600 0.3350 'International Tables Vol C Tables 4.2.6.8 and 6.1.1.4'

loop_
_geom_angle_atom_site_label_1
_geom_angle_atom_site_label_2
_geom_angle_atom_site_label_3
_geom_angle
O5 P1 O1 108.15(13)
O5 P1 O7 111.74(14)
O6 P1 O1 103.25(13)
O6 P1 O5 115.65(14)
O6 P1 O7 110.20(14)
O7 P1 O1 107.16(13)
O2 P2 O1 108.22(14)
O2 P2 O4 112.67(14)
O3 P2 O1 104.03(14)
O3 P2 O2 114.45(14)
O3 P2 O4 110.25(14)
O4 P2 O1 106.52(13)
O12 P3 O8 108.82(13)
O12 P3 O14 111.34(14)
O13 P3 O8 104.06(14)
O13 P3 O12 117.05(14)
O13 P3 O14 109.04(14)
O14 P3 O8 105.71(13)
O9 P4 O8 103.93(13)
O9 P4 O10 116.30(15)
O9 P4 O11 109.20(14)
O10 P4 O8 109.00(13)
O10 P4 O11 111.73(14)
O11 P4 O8 105.90(13)
P2 O1 P1 133.23(16)
P2 O2 H2A 126.9
P2 O4 H4 111.7
P1 O7 H7B 116.6
P4 O8 P3 133.67(16)
P4 O11 H11A 109.5
P3 O14 H2A 114.9
N2 N1 H1 119.8
C1 N1 H1 119.7
C1 N1 N2 120.5(3)
C2 N2 N1 114.1(3)
C6 N3 C7 120.9(3)
C6 N3 C9 120.1(3)
C7 N3 C9 118.7(3)
C15 N4 C14 120.4(3)
C15 N4 C32 120.5(3)
C32 N4 C14 118.8(3)
C19 N5 N6 115.3(3)
N5 N6 H6 120.0
C20 N6 N5 119.8(3)
C20 N6 H6 120.1
O15 C1 N1 122.5(3)
O15 C1 C27 122.3(3)
N1 C1 C27 115.1(3)
N2 C2 H2 119.7
N2 C2 C3 120.6(3)
C3 C2 H2 119.7
C4 C3 C2 118.6(3)
C37 C3 C2 122.1(3)
C37 C3 C4 119.4(3)
C5 C4 C3 118.7(3)
C5 C4 C8 117.1(3)
C8 C4 C3 124.1(3)
C4 C5 C35 120.1(3)
C6 C5 C4 119.2(3)
C6 C5 C35 120.7(3)
N3 C6 C5 121.3(3)
N3 C6 H6A 119.4
C5 C6 H6A 119.4
N3 C7 H7 119.5
C8 C7 N3 121.1(3)
C8 C7 H7 119.5
C4 C8 H8 119.8
C7 C8 C4 120.5(3)
C7 C8 H8 119.8
N3 C9 H9A 110.1
N3 C9 H9B 110.1
N3 C9 C10 107.9(3)
H9A C9 H9B 108.4
C10 C9 H9A 110.1
C10 C9 H9B 110.1
C11 C10 C9 120.1(3)
C34 C10 C9 121.0(3)
C34 C10 C11 118.7(3)
C10 C11 H11 120.0
C12 C11 C10 119.9(3)
C12 C11 H11 120.0
C11 C12 H12 119.3
C11 C12 C13 121.5(3)
C13 C12 H12 119.3
C12 C13 C14 120.8(3)
C12 C13 C33 118.7(3)
C33 C13 C14 120.4(3)
N4 C14 C13 109.1(3)
N4 C14 H14A 109.9
N4 C14 H14B 109.9
C13 C14 H14A 109.9
C13 C14 H14B 109.9
H14A C14 H14B 108.3
N4 C15 H15 119.4
N4 C15 C16 121.3(3)
C16 C15 H15 119.4
C15 C16 C17 119.1(3)
C15 C16 C30 120.4(3)
C30 C16 C17 120.3(3)
C18 C17 C16 118.8(3)
C31 C17 C16 117.1(3)
C31 C17 C18 124.1(3)
C17 C18 C19 120.3(3)
C28 C18 C17 119.0(3)
C28 C18 C19 120.6(3)
N5 C19 C18 121.3(3)
N5 C19 H19 119.3
C18 C19 H19 119.3
O16 C20 N6 123.3(3)
O16 C20 C21 122.5(3)
N6 C20 C21 114.2(3)
C20 C21 H21A 109.0
C20 C21 H21B 109.0
C20 C21 C22 112.8(3)
H21A C21 H21B 107.8
C22 C21 H21A 109.0
C22 C21 H21B 109.0
C21 C22 H22A 108.9
C21 C22 H22B 108.9
C21 C22 C23 113.4(3)
H22A C22 H22B 107.7
C23 C22 H22A 108.9
C23 C22 H22B 108.9
C22 C23 H23A 108.9
C22 C23 H23B 108.9
C22 C23 C24 113.3(3)
H23A C23 H23B 107.7
C24 C23 H23A 108.9
C24 C23 H23B 108.9
C23 C24 H24A 108.7
C23 C24 H24B 108.7
C23 C24 C25 114.3(3)
H24A C24 H24B 107.6
C25 C24 H24A 108.7
C25 C24 H24B 108.7
C24 C25 H25A 108.5
C24 C25 H25B 108.5
H25A C25 H25B 107.5
C26 C25 C24 114.9(3)
C26 C25 H25A 108.5
C26 C25 H25B 108.5
C25 C26 H26A 108.5
C25 C26 H26B 108.5
C25 C26 C27 115.1(3)
H26A C26 H26B 107.5
C27 C26 H26A 108.5
C27 C26 H26B 108.5
C1 C27 C26 110.3(3)
C1 C27 H27A 109.6
C1 C27 H27B 109.6
C26 C27 H27A 109.6
C26 C27 H27B 109.6
H27A C27 H27B 108.1
C18 C28 H28 119.2
C18 C28 C29 121.6(3)
C29 C28 H28 119.2
C28 C29 H29 119.6
C30 C29 C28 120.8(3)
C30 C29 H29 119.6
C16 C30 H30 120.3
C29 C30 C16 119.3(3)
C29 C30 H30 120.3
C17 C31 H31 119.6
C32 C31 C17 120.7(3)
C32 C31 H31 119.6
N4 C32 H32 119.5
C31 C32 N4 121.0(3)
C31 C32 H32 119.5
C13 C33 H33 120.0
C34 C33 C13 120.0(3)
C34 C33 H33 120.0
C10 C34 H34 119.5
C33 C34 C10 121.1(3)
C33 C34 H34 119.5
C5 C35 H35 120.1
C36 C35 C5 119.8(3)
C36 C35 H35 120.1
C35 C36 H36 119.7
C35 C36 C37 120.7(3)
C37 C36 H36 119.7
C3 C37 C36 121.3(3)
C3 C37 H37 119.3
C36 C37 H37 119.3
N8 N7 H7A 119.4
C38 N7 H7A 119.4
C38 N7 N8 121.3(3)
C39 N8 N7 115.3(3)
C43 N9 C44 120.3(3)
C43 N9 C46 121.1(3)
C44 N9 C46 118.2(3)
C52 N10 C51 119.2(3)
C52 N10 C69 120.4(3)
C69 N10 C51 120.1(3)
C56 N11 N12 114.9(3)
N11 N12 H12A 119.6
C57 N12 N11 120.5(3)
C57 N12 H12A 119.9
O17 C38 N7 121.7(3)
O17 C38 C64 123.1(3)
N7 C38 C64 115.1(3)
N8 C39 H39 119.8
N8 C39 C40 120.3(3)
C40 C39 H39 119.8
C41 C40 C39 120.2(3)
C74 C40 C39 121.6(3)
C74 C40 C41 118.1(3)
C42 C41 C40 119.0(3)
C45 C41 C40 123.8(3)
C45 C41 C42 117.2(3)
C43 C42 C41 118.9(3)
C43 C42 C72 120.4(3)
C72 C42 C41 120.5(3)
N9 C43 C42 121.2(3)
N9 C43 H43 119.4
C42 C43 H43 119.4
N9 C44 H44 119.2
C45 C44 N9 121.6(3)
C45 C44 H44 119.2
C41 C45 H45 119.8
C44 C45 C41 120.4(3)
C44 C45 H45 119.8
N9 C46 H46A 109.9
N9 C46 H46B 109.9
N9 C46 C47 109.1(3)
H46A C46 H46B 108.3
C47 C46 H46A 109.9
C47 C46 H46B 109.9
C48 C47 C46 120.6(3)
C48 C47 C71 118.7(3)
C71 C47 C46 120.5(3)
C47 C48 H48 119.6
C49 C48 C47 120.9(3)
C49 C48 H48 119.6
C48 C49 H49 119.9
C48 C49 C50 120.3(3)
C50 C49 H49 119.9
C49 C50 C51 120.0(4)
C70 C50 C49 118.5(3)
C70 C50 C51 121.5(3)
N10 C51 C50 109.1(3)
N10 C51 H51A 109.9
N10 C51 H51B 109.9
C50 C51 H51A 109.9
C50 C51 H51B 109.9
H51A C51 H51B 108.3
N10 C52 H52 118.9
N10 C52 C53 122.2(3)
C53 C52 H52 118.9
C52 C53 C54 118.3(3)
C52 C53 C67 121.6(3)
C67 C53 C54 120.1(3)
C53 C54 C55 118.6(3)
C68 C54 C53 117.1(3)
C68 C54 C55 124.3(3)
C54 C55 C56 119.8(3)
C65 C55 C54 118.8(3)
C65 C55 C56 121.4(3)
N11 C56 C55 120.5(3)
N11 C56 H56 119.8
C55 C56 H56 119.8
O18 C57 N12 122.0(3)
O18 C57 C58 121.9(3)
N12 C57 C58 116.1(3)
C57 C58 H58A 108.4
C57 C58 H58B 108.4
C57 C58 C59 115.7(3)
H58A C58 H58B 107.4
C59 C58 H58A 108.4
C59 C58 H58B 108.4
C58 C59 H59A 108.6
C58 C59 H59B 108.6
C58 C59 C60 114.6(3)
H59A C59 H59B 107.6
C60 C59 H59A 108.6
C60 C59 H59B 108.6
C59 C60 H60A 109.2
C59 C60 H60B 109.2
H60A C60 H60B 107.9
C61 C60 C59 112.2(3)
C61 C60 H60A 109.2
C61 C60 H60B 109.2
C60 C61 H61A 108.5
C60 C61 H61B 108.5
H61A C61 H61B 107.5
C62 C61 C60 114.9(3)
C62 C61 H61A 108.5
C62 C61 H61B 108.5
C61 C62 H62A 108.5
C61 C62 H62B 108.5
C61 C62 C63 114.9(3)
H62A C62 H62B 107.5
C63 C62 H62A 108.5
C63 C62 H62B 108.5
C62 C63 H63A 109.2
C62 C63 H63B 109.2
H63A C63 H63B 107.9
C64 C63 C62 112.1(3)
C64 C63 H63A 109.2
C64 C63 H63B 109.2
C38 C64 C63 111.9(3)
C38 C64 H64A 109.2
C38 C64 H64B 109.2
C63 C64 H64A 109.2
C63 C64 H64B 109.2
H64A C64 H64B 107.9
C55 C65 H65 118.8
C55 C65 C66 122.4(3)
C66 C65 H65 118.8
C65 C66 H66 120.0
C67 C66 C65 119.9(3)
C67 C66 H66 120.0
C53 C67 H67 119.9
C66 C67 C53 120.1(3)
C66 C67 H67 119.9
C54 C68 H68 119.8
C69 C68 C54 120.4(3)
C69 C68 H68 119.8
N10 C69 H69 119.2
C68 C69 N10 121.6(4)
C68 C69 H69 119.2
C50 C70 H70 119.3
C71 C70 C50 121.4(3)
C71 C70 H70 119.3
C47 C71 H71 119.9
C70 C71 C47 120.2(3)
C70 C71 H71 119.9
C42 C72 H72 120.5
C73 C72 C42 119.0(3)
C73 C72 H72 120.5
C72 C73 H73 119.3
C72 C73 C74 121.5(3)
C74 C73 H73 119.3
C40 C74 C73 121.8(3)
C40 C74 H74 119.1
C73 C74 H74 119.1
H19A O19 H19B 104.5
H20A O20 H20B 104.5
H21C O21 H21D 104.5
H22C O22 H22D 104.5
H23C O23 H23D 104.5
H24C O24 H24D 104.5
H25C O25 H25D 104.5
H26C O26 H26D 104.5
H27C O27 H27D 104.5
H28A O28 H28B 104.6
H29A O29 H29B 104.5
H30A O30 H30B 104.5
H31A O31 H31B 104.5
H32A O32 H32B 104.5
H33A O33 H33B 109.5
H34A O34 H34B 104.5
H35A O35 H35B 104.6

loop_
_geom_bond_atom_site_label_1
_geom_bond_atom_site_label_2
_geom_bond_distance
P1 O1 1.612(2)
P1 O5 1.503(2)
P1 O6 1.497(2)
P1 O7 1.537(2)
P2 O1 1.607(2)
P2 O2 1.500(2)
P2 O3 1.494(3)
P2 O4 1.551(2)
P3 O8 1.614(2)
P3 O12 1.499(2)
P3 O13 1.490(2)
P3 O14 1.558(2)
P4 O8 1.609(2)
P4 O9 1.491(3)
P4 O10 1.506(3)
P4 O11 1.547(2)
O2 H2A 1.4673
O4 H4 1.0465
O7 H7B 0.9384
O11 H11A 0.8400
O14 H2A 1.0617
O15 C1 1.234(4)
O16 C20 1.226(4)
N1 H1 0.8800
N1 N2 1.383(4)
N1 C1 1.340(4)
N2 C2 1.268(4)
N3 C6 1.324(4)
N3 C7 1.373(4)
N3 C9 1.492(4)
N4 C14 1.487(4)
N4 C15 1.327(4)
N4 C32 1.385(4)
N5 N6 1.372(4)
N5 C19 1.271(4)
N6 H6 0.8802
N6 C20 1.353(4)
C1 C27 1.505(5)
C2 H2 0.9500
C2 C3 1.472(4)
C3 C4 1.421(5)
C3 C37 1.377(4)
C4 C5 1.420(4)
C4 C8 1.420(4)
C5 C6 1.394(5)
C5 C35 1.423(4)
C6 H6A 0.9500
C7 H7 0.9500
C7 C8 1.346(5)
C8 H8 0.9500
C9 H9A 0.9900
C9 H9B 0.9900
C9 C10 1.506(5)
C10 C11 1.395(5)
C10 C34 1.392(5)
C11 H11 0.9500
C11 C12 1.377(5)
C12 H12 0.9500
C12 C13 1.389(5)
C13 C14 1.512(5)
C13 C33 1.393(5)
C14 H14A 0.9900
C14 H14B 0.9900
C15 H15 0.9500
C15 C16 1.398(5)
C16 C17 1.425(4)
C16 C30 1.419(5)
C17 C18 1.421(5)
C17 C31 1.417(5)
C18 C19 1.469(5)
C18 C28 1.379(5)
C19 H19 0.9500
C20 C21 1.516(5)
C21 H21A 0.9900
C21 H21B 0.9900
C21 C22 1.517(5)
C22 H22A 0.9900
C22 H22B 0.9900
C22 C23 1.525(5)
C23 H23A 0.9900
C23 H23B 0.9900
C23 C24 1.528(5)
C24 H24A 0.9900
C24 H24B 0.9900
C24 C25 1.528(5)
C25 H25A 0.9900
C25 H25B 0.9900
C25 C26 1.516(5)
C26 H26A 0.9900
C26 H26B 0.9900
C26 C27 1.524(5)
C27 H27A 0.9900
C27 H27B 0.9900
C28 H28 0.9500
C28 C29 1.410(5)
C29 H29 0.9500
C29 C30 1.359(5)
C30 H30 0.9500
C31 H31 0.9500
C31 C32 1.345(5)
C32 H32 0.9500
C33 H33 0.9500
C33 C34 1.383(5)
C34 H34 0.9500
C35 H35 0.9500
C35 C36 1.353(5)
C36 H36 0.9500
C36 C37 1.411(5)
C37 H37 0.9500
O17 C38 1.245(4)
O18 C57 1.235(4)
N7 H7A 0.8798
N7 N8 1.372(4)
N7 C38 1.338(4)
N8 C39 1.280(4)
N9 C43 1.326(4)
N9 C44 1.378(4)
N9 C46 1.486(4)
N10 C51 1.492(5)
N10 C52 1.329(5)
N10 C69 1.354(5)
N11 N12 1.377(4)
N11 C56 1.268(4)
N12 H12A 0.8796
N12 C57 1.345(4)
C38 C64 1.491(5)
C39 H39 0.9500
C39 C40 1.453(5)
C40 C41 1.434(4)
C40 C74 1.387(4)
C41 C42 1.422(4)
C41 C45 1.416(4)
C42 C43 1.397(5)
C42 C72 1.420(5)
C43 H43 0.9500
C44 H44 0.9500
C44 C45 1.337(5)
C45 H45 0.9500
C46 H46A 0.9900
C46 H46B 0.9900
C46 C47 1.510(5)
C47 C48 1.391(5)
C47 C71 1.395(5)
C48 H48 0.9500
C48 C49 1.377(5)
C49 H49 0.9500
C49 C50 1.401(5)
C50 C51 1.503(5)
C50 C70 1.384(5)
C51 H51A 0.9900
C51 H51B 0.9900
C52 H52 0.9500
C52 C53 1.393(5)
C53 C54 1.428(4)
C53 C67 1.418(5)
C54 C55 1.430(5)
C54 C68 1.420(5)
C55 C56 1.463(4)
C55 C65 1.371(5)
C56 H56 0.9500
C57 C58 1.504(5)
C58 H58A 0.9900
C58 H58B 0.9900
C58 C59 1.523(5)
C59 H59A 0.9900
C59 H59B 0.9900
C59 C60 1.534(5)
C60 H60A 0.9900
C60 H60B 0.9900
C60 C61 1.516(5)
C61 H61A 0.9900
C61 H61B 0.9900
C61 C62 1.507(5)
C62 H62A 0.9900
C62 H62B 0.9900
C62 C63 1.532(5)
C63 H63A 0.9900
C63 H63B 0.9900
C63 C64 1.516(5)
C64 H64A 0.9900
C64 H64B 0.9900
C65 H65 0.9500
C65 C66 1.411(5)
C66 H66 0.9500
C66 C67 1.358(5)
C67 H67 0.9500
C68 H68 0.9500
C68 C69 1.351(5)
C69 H69 0.9500
C70 H70 0.9500
C70 C71 1.375(5)
C71 H71 0.9500
C72 H72 0.9500
C72 C73 1.356(5)
C73 H73 0.9500
C73 C74 1.400(5)
C74 H74 0.9500
O19 H19A 0.8698
O19 H19B 0.8704
O20 H20A 0.8699
O20 H20B 0.8705
O21 H21C 0.8701
O21 H21D 0.8698
O22 H22C 0.8704
O22 H22D 0.8701
O23 H23C 0.8704
O23 H23D 0.8700
O24 H24C 0.8698
O24 H24D 0.8701
O25 H25C 0.8701
O25 H25D 0.8700
O26 H26C 0.8698
O26 H26D 0.8701
O27 H27C 0.8695
O27 H27D 0.8705
O28 H28A 0.8695
O28 H28B 0.8695
O29 H29A 0.8705
O29 H29B 0.8697
O30 H30A 0.8698
O30 H30B 0.8703
O31 H31A 0.8695
O31 H31B 0.8696
O32 H32A 0.8698
O32 H32B 0.8700
O33 H33A 0.8701
O33 H33B 0.8695
O34 H34A 0.8699
O34 H34B 0.8706
O35 H35A 0.8697
O35 H35B 0.8695

loop_
_geom_torsion_atom_site_label_1
_geom_torsion_atom_site_label_2
_geom_torsion_atom_site_label_3
_geom_torsion_atom_site_label_4
_geom_torsion
O2 P2 O1 P1 -56.9(2)
O3 P2 O1 P1 -179.0(2)
O4 P2 O1 P1 64.5(2)
O5 P1 O1 P2 -54.2(2)
O6 P1 O1 P2 -177.2(2)
O7 P1 O1 P2 66.4(2)
O9 P4 O8 P3 176.3(2)
O10 P4 O8 P3 -59.1(2)
O11 P4 O8 P3 61.2(2)
O12 P3 O8 P4 -52.0(2)
O13 P3 O8 P4 -177.5(2)
O14 P3 O8 P4 67.7(2)
O15 C1 C27 C26 74.6(4)
O16 C20 C21 C22 -49.0(5)
N1 N2 C2 C3 -177.9(3)
N1 C1 C27 C26 -101.9(4)
N2 N1 C1 O15 0.6(5)
N2 N1 C1 C27 177.1(3)
N2 C2 C3 C4 147.6(3)
N2 C2 C3 C37 -32.4(5)
N3 C7 C8 C4 0.4(5)
N3 C9 C10 C11 -71.0(4)
N3 C9 C10 C34 104.3(3)
N4 C15 C16 C17 3.3(5)
N4 C15 C16 C30 177.6(3)
N5 N6 C20 O16 0.2(5)
N5 N6 C20 C21 179.7(3)
N6 N5 C19 C18 -179.5(3)
N6 C20 C21 C22 131.6(3)
C1 N1 N2 C2 177.2(3)
C2 C3 C4 C5 -179.9(3)
C2 C3 C4 C8 -0.6(5)
C2 C3 C37 C36 179.8(3)
C3 C4 C5 C6 179.7(3)
C3 C4 C5 C35 -0.2(5)
C3 C4 C8 C7 179.9(3)
C4 C3 C37 C36 -0.3(5)
C4 C5 C6 N3 0.5(5)
C4 C5 C35 C36 0.3(5)
C5 C4 C8 C7 -0.8(5)
C5 C35 C36 C37 -0.5(5)
C6 N3 C7 C8 0.5(5)
C6 N3 C9 C10 -85.2(4)
C6 C5 C35 C36 -179.5(3)
C7 N3 C6 C5 -0.9(5)
C7 N3 C9 C10 87.8(4)
C8 C4 C5 C6 0.4(5)
C8 C4 C5 C35 -179.5(3)
C9 N3 C6 C5 171.8(3)
C9 N3 C7 C8 -172.4(3)
C9 C10 C11 C12 171.5(3)
C9 C10 C34 C33 -172.2(3)
C10 C11 C12 C13 1.6(5)
C11 C10 C34 C33 3.2(5)
C11 C12 C13 C14 -174.6(3)
C11 C12 C13 C33 1.4(5)
C12 C13 C14 N4 72.7(4)
C12 C13 C33 C34 -2.0(5)
C13 C33 C34 C10 -0.2(5)
C14 N4 C15 C16 -170.6(3)
C14 N4 C32 C31 168.4(3)
C14 C13 C33 C34 173.9(3)
C15 N4 C14 C13 90.6(4)
C15 N4 C32 C31 -5.1(5)
C15 C16 C17 C18 170.2(3)
C15 C16 C17 C31 -6.9(5)
C15 C16 C30 C29 -171.4(3)
C16 C17 C18 C19 -175.5(3)
C16 C17 C18 C28 2.2(5)
C16 C17 C31 C32 4.7(5)
C17 C16 C30 C29 2.9(5)
C17 C18 C19 N5 154.0(3)
C17 C18 C28 C29 0.8(5)
C17 C31 C32 N4 1.1(5)
C18 C17 C31 C32 -172.2(3)
C18 C28 C29 C30 -2.1(5)
C19 N5 N6 C20 171.6(3)
C19 C18 C28 C29 178.6(3)
C20 C21 C22 C23 -66.9(4)
C21 C22 C23 C24 -174.3(3)
C22 C23 C24 C25 -59.8(4)
C23 C24 C25 C26 -173.1(3)
C24 C25 C26 C27 66.0(4)
C25 C26 C27 C1 58.6(4)
C28 C18 C19 N5 -23.7(5)
C28 C29 C30 C16 0.2(5)
C30 C16 C17 C18 -4.1(5)
C30 C16 C17 C31 178.8(3)
C31 C17 C18 C19 1.4(5)
C31 C17 C18 C28 179.1(3)
C32 N4 C14 C13 -82.9(4)
C32 N4 C15 C16 2.7(5)
C33 C13 C14 N4 -103.2(3)
C34 C10 C11 C12 -3.8(5)
C35 C5 C6 N3 -179.7(3)
C35 C36 C37 C3 0.5(5)
C37 C3 C4 C5 0.1(5)
C37 C3 C4 C8 179.4(3)
O17 C38 C64 C63 93.9(4)
O18 C57 C58 C59 -144.4(4)
N7 N8 C39 C40 177.2(3)
N7 C38 C64 C63 -82.5(4)
N8 N7 C38 O17 -1.9(5)
N8 N7 C38 C64 174.6(3)
N8 C39 C40 C41 -159.6(3)
N8 C39 C40 C74 16.8(5)
N9 C44 C45 C41 -1.3(5)
N9 C46 C47 C48 -76.6(4)
N9 C46 C47 C71 99.4(3)
N10 C52 C53 C54 -0.4(5)
N10 C52 C53 C67 179.5(3)
N11 N12 C57 O18 6.8(5)
N11 N12 C57 C58 -173.7(3)
N12 N11 C56 C55 -176.8(3)
N12 C57 C58 C59 36.1(5)
C38 N7 N8 C39 177.8(3)
C39 C40 C41 C42 174.4(3)
C39 C40 C41 C45 -1.7(5)
C39 C40 C74 C73 -178.4(3)
C40 C41 C42 C43 -169.0(3)
C40 C41 C42 C72 5.0(5)
C40 C41 C45 C44 171.1(3)
C41 C40 C74 C73 -1.9(5)
C41 C42 C43 N9 -3.5(5)
C41 C42 C72 C73 -3.9(5)
C42 C41 C45 C44 -5.0(5)
C42 C72 C73 C74 -0.2(5)
C43 N9 C44 C45 5.5(5)
C43 N9 C46 C47 -93.4(4)
C43 C42 C72 C73 170.1(3)
C44 N9 C43 C42 -3.0(5)
C44 N9 C46 C47 78.8(4)
C45 C41 C42 C43 7.3(5)
C45 C41 C42 C72 -178.6(3)
C46 N9 C43 C42 169.0(3)
C46 N9 C44 C45 -166.7(3)
C46 C47 C48 C49 174.4(3)
C46 C47 C71 C70 -174.7(3)
C47 C48 C49 C50 -0.4(5)
C48 C47 C71 C70 1.4(5)
C48 C49 C50 C51 -175.6(3)
C48 C49 C50 C70 2.8(5)
C49 C50 C51 N10 70.5(5)
C49 C50 C70 C71 -3.1(5)
C50 C70 C71 C47 1.0(5)
C51 N10 C52 C53 -172.3(3)
C51 N10 C69 C68 172.2(3)
C51 C50 C70 C71 175.2(3)
C52 N10 C51 C50 77.5(4)
C52 N10 C69 C68 -1.5(5)
C52 C53 C54 C55 179.2(3)
C52 C53 C54 C68 -0.6(5)
C52 C53 C67 C66 -179.1(3)
C53 C54 C55 C56 -178.7(3)
C53 C54 C55 C65 -0.1(5)
C53 C54 C68 C69 0.5(5)
C54 C53 C67 C66 0.8(5)
C54 C55 C56 N11 -161.2(3)
C54 C55 C65 C66 0.7(5)
C54 C68 C69 N10 0.5(6)
C55 C54 C68 C69 -179.2(3)
C55 C65 C66 C67 -0.6(6)
C56 N11 N12 C57 -173.1(3)
C56 C55 C65 C66 179.3(3)
C57 C58 C59 C60 55.5(4)
C58 C59 C60 C61 -172.3(3)
C59 C60 C61 C62 -174.4(3)
C60 C61 C62 C63 -65.6(4)
C61 C62 C63 C64 -169.6(3)
C62 C63 C64 C38 174.9(3)
C65 C55 C56 N11 20.2(5)
C65 C66 C67 C53 -0.2(6)
C67 C53 C54 C55 -0.7(5)
C67 C53 C54 C68 179.5(3)
C68 C54 C55 C56 1.1(5)
C68 C54 C55 C65 179.7(3)
C69 N10 C51 C50 -96.3(4)
C69 N10 C52 C53 1.5(5)
C70 C50 C51 N10 -107.8(4)
C71 C47 C48 C49 -1.7(5)
C72 C42 C43 N9 -177.5(3)
C72 C73 C74 C40 3.2(5)
C74 C40 C41 C42 -2.1(5)
C74 C40 C41 C45 -178.2(3)
